data_2215428
loop_
_publ_author_name
'Samas, Brian'
'Wang, Wei'
'Godrej, Delara B'

_publ_section_title
;
 1:1 Cocrystal of (<i>S</i>)-3-(ammoniomethyl)-5-methylhexanoate and
 (<i>S</i>)-mandelic acid
;
_journal_coeditor_code CS2049
_journal_issue 10
_journal_name_full 'Acta Crystallographica Section E'
_journal_page_first o3938
_journal_page_last o3938
_journal_paper_doi 10.1107/S1600536807041803
_journal_volume 63
_journal_year 2007
_chemical_formula_iupac 'C8 H17 N O2 , C8 H8 O3'
_chemical_formula_moiety 'C8 H17 N O2 , C8 H8 O3'
_chemical_formula_sum 'C16 H25 N O5'
_chemical_formula_weight 311.37
_chemical_name_systematic
;
(S)-3-(ammoniomethyl)-5-methylhexanoate--(S)-mandelic acid (1/1)
;
_space_group_IT_number 4
_symmetry_cell_setting monoclinic
_symmetry_space_group_name_Hall 'P 2yb'
_symmetry_space_group_name_H-M 'P 1 21 1'
_atom_sites_solution_hydrogens geom
_atom_sites_solution_primary direct
_atom_sites_solution_secondary difmap
_audit_creation_method SHELXL97
_cell_angle_alpha 90.00
_cell_angle_beta 90.84(3)
_cell_angle_gamma 90.00
_cell_formula_units_Z 4
_cell_length_a 6.2922(13)
_cell_length_b 27.423(6)
_cell_length_c 10.009(2)
_cell_measurement_reflns_used 815
_cell_measurement_temperature 296(2)
_cell_measurement_theta_max 18.38
_cell_measurement_theta_min 2.97
_cell_volume 1726.9(6)
_computing_cell_refinement 'XSCANS (Siemens, 1991)'
_computing_data_collection 'XSCANS (Siemens, 1991)'
_computing_data_reduction 'SAINT-Plus (Bruker, 2003)'
_computing_molecular_graphics 'XP (Sheldrick, 1996)'
_computing_publication_material 'SHELXL97 (Sheldrick, 1997)'
_computing_structure_refinement 'SHELXL97 (Sheldrick, 1997)'
_computing_structure_solution 'SHELXS97 (Sheldrick, 1997)'
_diffrn_ambient_temperature 296(2)
_diffrn_measured_fraction_theta_full 0.965
_diffrn_measured_fraction_theta_max 0.952
_diffrn_measurement_device_type 'Bruker SMART APEX2 CCD'
_diffrn_measurement_method '\f and \w'
_diffrn_radiation_monochromator graphite
_diffrn_radiation_source 'fine-focus sealed tube'
_diffrn_radiation_type MoK\a
_diffrn_radiation_wavelength 0.71073
_diffrn_reflns_av_R_equivalents 0.0955
_diffrn_reflns_av_sigmaI/netI 0.0953
_diffrn_reflns_limit_h_max 8
_diffrn_reflns_limit_h_min -8
_diffrn_reflns_limit_k_max 36
_diffrn_reflns_limit_k_min -36
_diffrn_reflns_limit_l_max 13
_diffrn_reflns_limit_l_min -13
_diffrn_reflns_number 38738
_diffrn_reflns_theta_full 25.00
_diffrn_reflns_theta_max 28.23
_diffrn_reflns_theta_min 1.49
_exptl_absorpt_coefficient_mu 0.088
_exptl_absorpt_correction_T_max 0.9956
_exptl_absorpt_correction_T_min 0.9558
_exptl_absorpt_correction_type multi-scan
_exptl_absorpt_process_details '(SADABS; Sheldrick, 2003)'
_exptl_crystal_colour colourless
_exptl_crystal_density_diffrn 1.198
_exptl_crystal_density_method 'not measured'
_exptl_crystal_description plate
_exptl_crystal_F_000 672
_exptl_crystal_size_max 0.22
_exptl_crystal_size_mid 0.11
_exptl_crystal_size_min 0.05
_refine_diff_density_max 0.575
_refine_diff_density_min -0.209
_refine_ls_abs_structure_details 'Flack (1983), with 3849 Friedel pairs'
_refine_ls_extinction_method none
_refine_ls_goodness_of_fit_ref 0.917
_refine_ls_hydrogen_treatment constr
_refine_ls_matrix_type full
_refine_ls_number_parameters 407
_refine_ls_number_reflns 4159
_refine_ls_number_restraints 1
_refine_ls_restrained_S_all 0.917
_refine_ls_R_factor_all 0.1108
_refine_ls_R_factor_gt 0.0585
_refine_ls_shift/su_max 0.000
_refine_ls_shift/su_mean 0.000
_refine_ls_structure_factor_coef Fsqd
_refine_ls_weighting_details 'calc w = 1/[\s^2^(Fo^2^)+(0.0842P)^2^] where P=(Fo^2^+2Fc^2^)/3'
_refine_ls_weighting_scheme calc
_refine_ls_wR_factor_gt 0.1282
_refine_ls_wR_factor_ref 0.1480
_reflns_number_gt 2488
_reflns_number_total 4159
_reflns_threshold_expression I>2\s(I)
_cod_data_source_file cs2049.cif
_cod_data_source_block I
_cod_original_sg_symbol_H-M P21
_cod_database_code 2215428
_cod_database_fobs_code 2215428

loop_
_symmetry_equiv_pos_as_xyz
'x, y, z'
'-x, y+1/2, -z'

loop_
_atom_site_type_symbol
_atom_site_label
_atom_site_fract_x
_atom_site_fract_y
_atom_site_fract_z
_atom_site_U_iso_or_equiv
_atom_site_adp_type
_atom_site_calc_flag
_atom_site_refinement_flags
_atom_site_occupancy
C C1 0.1574(8) 0.34998(17) 0.3221(4) 0.0322(10) Uani d . 1
H H1 0.0160 0.3398 0.3511 0.039 Uiso calc R 1
O O7 0.8185(5) 0.41070(11) 1.0833(3) 0.0319(7) Uani d . 1
O O4 0.2132(5) 0.38722(12) 0.5318(3) 0.0329(7) Uani d . 1
H H4 0.2384 0.4126 0.5723 0.049 Uiso calc R 1
O O10 0.3202(5) 0.46157(11) 0.6609(3) 0.0312(7) Uani d . 1
O O1 0.7161(5) 0.48461(11) 0.2123(3) 0.0314(7) Uani d . 1
H H1A 0.7378 0.4591 0.1721 0.047 Uiso calc R 1
O O9 0.0740(5) 0.44728(11) 0.8170(3) 0.0309(7) Uani d . 1
C C2 0.7324(7) 0.47677(17) 0.3419(4) 0.0260(10) Uani d . 1
O O8 0.5720(5) 0.42446(11) 0.9265(3) 0.0306(7) Uani d . 1
O O2 0.7914(5) 0.43870(12) 0.3910(3) 0.0316(7) Uani d . 1
N N1 0.2478(6) 0.46247(13) 1.0859(3) 0.0280(8) Uani d . 1
H H1B 0.3520 0.4532 1.0323 0.042 Uiso calc R 1
H H1C 0.1254 0.4498 1.0568 0.042 Uiso calc R 1
H H1D 0.2754 0.4520 1.1685 0.042 Uiso calc R 1
O O5 0.2925(5) 0.43222(12) 0.3533(3) 0.0337(7) Uani d . 1
N N2 0.7488(6) 0.40986(13) 0.6580(3) 0.0300(9) Uani d . 1
H H2A 0.8432 0.4193 0.7198 0.045 Uiso calc R 1
H H2B 0.6220 0.4223 0.6767 0.045 Uiso calc R 1
H H2C 0.7891 0.4203 0.5781 0.045 Uiso calc R 1
C C3 0.7354(7) 0.35569(17) 0.6570(4) 0.0305(10) Uani d . 1
H H3A 0.8756 0.3423 0.6417 0.037 Uiso calc R 1
H H3B 0.6429 0.3454 0.5840 0.037 Uiso calc R 1
O O3 0.6535(6) 0.51155(13) 0.5613(3) 0.0378(8) Uani d . 1
H H3 0.5372 0.4993 0.5760 0.057 Uiso calc R 1
C C4 0.2282(7) 0.39496(17) 0.4026(4) 0.0276(10) Uani d . 1
O O6 0.1506(6) 0.35999(13) 0.1826(3) 0.0449(9) Uani d . 1
H H6 0.0403 0.3745 0.1636 0.067 Uiso calc R 1
C C5 0.2322(7) 0.51655(17) 1.0857(4) 0.0309(10) Uani d . 1
H H5A 0.3717 0.5303 1.1038 0.037 Uiso calc R 1
H H5B 0.1390 0.5267 1.1568 0.037 Uiso calc R 1
C C6 0.7182(7) 0.39958(15) 0.9754(4) 0.0245(9) Uani d . 1
C C7 0.6390(7) 0.27979(16) 0.7801(4) 0.0289(10) Uani d . 1
H H7A 0.7830 0.2671 0.7808 0.035 Uiso calc R 1
H H7B 0.5741 0.2711 0.6949 0.035 Uiso calc R 1
C C8 0.1473(7) 0.53650(16) 0.9530(4) 0.0278(10) Uani d . 1
H H8 0.0023 0.5243 0.9390 0.033 Uiso calc R 1
C C9 0.2197(7) 0.47262(16) 0.7684(4) 0.0248(9) Uani d . 1
C C10 0.6498(7) 0.33543(16) 0.7893(4) 0.0263(9) Uani d . 1
H H10 0.5047 0.3477 0.7999 0.032 Uiso calc R 1
C C11 0.6697(7) 0.52180(16) 0.4222(4) 0.0280(9) Uani d . 1
H H11 0.5329 0.5341 0.3884 0.034 Uiso calc R 1
C C12 0.2836(7) 0.52008(16) 0.8331(4) 0.0274(9) Uani d . 1
H H12A 0.2779 0.5455 0.7656 0.033 Uiso calc R 1
H H12B 0.4302 0.5173 0.8634 0.033 Uiso calc R 1
C C13 0.7829(7) 0.35234(16) 0.9105(4) 0.0271(9) Uani d . 1
H H13A 0.7787 0.3269 0.9777 0.032 Uiso calc R 1
H H13B 0.9293 0.3555 0.8829 0.032 Uiso calc R 1
C C14 0.8380(7) 0.56137(16) 0.4073(4) 0.0273(9) Uani d . 1
C C15 0.3129(7) 0.30842(18) 0.3442(4) 0.0317(10) Uani d . 1
C C16 0.1376(8) 0.59252(15) 0.9640(4) 0.0299(10) Uani d . 1
H H16A 0.2819 0.6050 0.9670 0.036 Uiso calc R 1
H H16B 0.0721 0.6009 1.0481 0.036 Uiso calc R 1
C C17 1.0324(7) 0.55679(19) 0.4744(4) 0.0365(11) Uani d . 1
H H17 1.0617 0.5289 0.5245 0.044 Uiso calc R 1
C C18 0.7999(8) 0.60233(18) 0.3304(5) 0.0367(11) Uani d . 1
H H18 0.6715 0.6060 0.2842 0.044 Uiso calc R 1
C C19 0.5152(8) 0.31030(19) 0.2856(5) 0.0384(11) Uani d . 1
H H19 0.5557 0.3379 0.2385 0.046 Uiso calc R 1
C C20 0.0145(8) 0.61907(18) 0.8497(5) 0.0399(12) Uani d . 1
H H20 0.0888 0.6128 0.7660 0.048 Uiso calc R 1
C C21 0.5157(9) 0.25445(18) 0.8912(5) 0.0428(12) Uani d . 1
H H21 0.5905 0.2610 0.9759 0.051 Uiso calc R 1
C C22 1.1817(8) 0.59351(18) 0.4668(4) 0.0376(12) Uani d . 1
H H22 1.3100 0.5902 0.5132 0.045 Uiso calc R 1
C C23 0.2604(9) 0.26761(19) 0.4164(5) 0.0402(12) Uani d . 1
H H23 0.1288 0.2663 0.4574 0.048 Uiso calc R 1
C C24 0.5162(10) 0.19979(18) 0.8693(6) 0.0511(15) Uani d . 1
H H24A 0.6601 0.1882 0.8684 0.077 Uiso calc R 1
H H24B 0.4476 0.1924 0.7854 0.077 Uiso calc R 1
H H24C 0.4411 0.1841 0.9403 0.077 Uiso calc R 1
C C25 0.9565(9) 0.6381(2) 0.3230(5) 0.0482(14) Uani d . 1
H H25 0.9322 0.6652 0.2692 0.058 Uiso calc R 1
C C26 0.5924(11) 0.2306(2) 0.3709(5) 0.0581(16) Uani d . 1
H H26 0.6859 0.2045 0.3796 0.070 Uiso calc R 1
C C27 0.0182(11) 0.6735(2) 0.8746(6) 0.0572(15) Uani d . 1
H H27A -0.0547 0.6807 0.9559 0.086 Uiso calc R 1
H H27B -0.0511 0.6900 0.8014 0.086 Uiso calc R 1
H H27C 0.1628 0.6845 0.8822 0.086 Uiso calc R 1
C C28 1.1461(9) 0.63459(19) 0.3927(5) 0.0438(13) Uani d . 1
H H28 1.2466 0.6594 0.3895 0.053 Uiso calc R 1
C C29 0.6519(9) 0.2718(2) 0.2975(5) 0.0416(12) Uani d . 1
H H29 0.7840 0.2729 0.2571 0.050 Uiso calc R 1
C C30 -0.2121(10) 0.6011(2) 0.8329(7) 0.0638(18) Uani d . 1
H H30A -0.2891 0.6226 0.7741 0.096 Uiso calc R 1
H H30B -0.2793 0.6004 0.9184 0.096 Uiso calc R 1
H H30C -0.2115 0.5688 0.7957 0.096 Uiso calc R 1
C C31 0.3978(11) 0.2285(2) 0.4298(5) 0.0567(16) Uani d . 1
H H31 0.3583 0.2011 0.4783 0.068 Uiso calc R 1
C C32 0.2890(11) 0.2730(2) 0.9043(9) 0.079(3) Uani d . 1
H H32A 0.2092 0.2651 0.8248 0.118 Uiso calc R 1
H H32B 0.2907 0.3077 0.9165 0.118 Uiso calc R 1
H H32C 0.2241 0.2578 0.9800 0.118 Uiso calc R 1

loop_
_atom_site_aniso_label
_atom_site_aniso_U_11
_atom_site_aniso_U_22
_atom_site_aniso_U_33
_atom_site_aniso_U_12
_atom_site_aniso_U_13
_atom_site_aniso_U_23
C1 0.033(3) 0.036(3) 0.027(2) 0.006(2) -0.0049(18) -0.0074(18)
O7 0.0370(18) 0.0379(19) 0.0205(15) 0.0059(14) -0.0067(12) -0.0043(12)
O4 0.0414(19) 0.0353(18) 0.0218(15) -0.0024(15) -0.0011(13) -0.0026(12)
O10 0.0360(18) 0.0360(19) 0.0217(15) -0.0011(14) 0.0076(12) -0.0036(12)
O1 0.041(2) 0.0336(18) 0.0199(15) 0.0036(15) -0.0018(13) -0.0023(12)
O9 0.0288(17) 0.0393(19) 0.0248(15) -0.0096(14) 0.0014(12) -0.0033(13)
C2 0.021(2) 0.034(3) 0.023(2) -0.0046(19) -0.0009(16) -0.0015(17)
O8 0.0279(16) 0.0377(19) 0.0260(15) 0.0076(14) -0.0030(12) -0.0009(13)
O2 0.0337(18) 0.0352(19) 0.0258(15) 0.0051(14) -0.0005(12) 0.0009(13)
N1 0.0240(19) 0.037(2) 0.0232(18) 0.0005(17) 0.0012(14) -0.0012(15)
O5 0.0374(19) 0.039(2) 0.0242(16) -0.0067(15) -0.0007(12) 0.0009(13)
N2 0.029(2) 0.035(2) 0.0262(19) -0.0013(17) -0.0017(15) 0.0020(15)
C3 0.029(3) 0.038(3) 0.024(2) -0.001(2) 0.0017(17) -0.0009(18)
O3 0.044(2) 0.046(2) 0.0234(15) -0.0087(17) 0.0108(13) -0.0042(13)
C4 0.021(2) 0.039(3) 0.023(2) 0.005(2) -0.0016(16) -0.0005(18)
O6 0.055(2) 0.052(2) 0.0273(17) 0.0177(18) -0.0158(15) -0.0076(15)
C5 0.028(2) 0.036(3) 0.028(2) 0.001(2) -0.0014(17) -0.0052(18)
C6 0.026(2) 0.029(2) 0.0177(19) -0.0035(18) 0.0016(15) 0.0002(15)
C7 0.024(2) 0.032(3) 0.030(2) -0.0041(19) 0.0001(18) -0.0045(17)
C8 0.025(2) 0.032(3) 0.026(2) -0.0004(19) 0.0006(17) -0.0038(17)
C9 0.025(2) 0.029(2) 0.020(2) -0.0009(19) -0.0022(15) 0.0003(16)
C10 0.026(2) 0.030(2) 0.023(2) 0.0022(18) -0.0001(16) -0.0024(16)
C11 0.026(2) 0.033(3) 0.025(2) 0.0010(19) 0.0031(16) -0.0037(17)
C12 0.027(2) 0.030(3) 0.025(2) -0.0011(19) 0.0061(16) -0.0040(17)
C13 0.026(2) 0.031(3) 0.024(2) 0.0010(19) -0.0047(16) -0.0030(17)
C14 0.032(2) 0.029(2) 0.021(2) 0.000(2) 0.0030(17) -0.0027(17)
C15 0.037(3) 0.033(3) 0.024(2) 0.002(2) -0.0084(18) -0.0072(18)
C16 0.034(3) 0.027(3) 0.029(2) 0.004(2) 0.0043(18) -0.0050(17)
C17 0.035(3) 0.047(3) 0.027(2) 0.000(2) -0.0001(19) 0.000(2)
C18 0.039(3) 0.033(3) 0.037(3) -0.001(2) -0.006(2) 0.008(2)
C19 0.039(3) 0.034(3) 0.042(3) 0.005(2) -0.003(2) -0.001(2)
C20 0.043(3) 0.036(3) 0.040(3) 0.006(2) 0.004(2) 0.000(2)
C21 0.050(3) 0.032(3) 0.046(3) -0.012(2) 0.012(2) 0.001(2)
C22 0.037(3) 0.048(3) 0.028(2) -0.008(2) 0.0046(19) -0.010(2)
C23 0.041(3) 0.041(3) 0.039(3) -0.001(2) 0.000(2) 0.002(2)
C24 0.051(4) 0.031(3) 0.072(4) -0.005(3) 0.008(3) 0.006(3)
C25 0.059(4) 0.037(3) 0.049(3) -0.011(3) 0.012(3) 0.004(2)
C26 0.072(5) 0.057(4) 0.044(3) 0.021(3) -0.015(3) -0.001(3)
C27 0.070(4) 0.038(3) 0.064(4) 0.007(3) 0.004(3) 0.001(3)
C28 0.052(3) 0.038(3) 0.041(3) -0.013(3) 0.011(2) -0.007(2)
C29 0.040(3) 0.049(3) 0.035(3) 0.009(2) -0.003(2) -0.010(2)
C30 0.054(4) 0.039(4) 0.097(5) 0.003(3) -0.031(3) 0.006(3)
C31 0.080(5) 0.045(4) 0.044(3) 0.006(3) -0.008(3) 0.010(3)
C32 0.051(4) 0.043(4) 0.145(7) 0.005(3) 0.050(4) 0.010(4)

loop_
_atom_type_symbol
_atom_type_description
_atom_type_scat_dispersion_real
_atom_type_scat_dispersion_imag
_atom_type_scat_source
C C 0.0033 0.0000 'International Tables Vol C Tables 4.2.6.8 and 6.1.1.4'
H H 0.0000 0.0000 'International Tables Vol C Tables 4.2.6.8 and 6.1.1.4'
N N 0.0061 0.0000 'International Tables Vol C Tables 4.2.6.8 and 6.1.1.4'
O O 0.0106 0.0000 'International Tables Vol C Tables 4.2.6.8 and 6.1.1.4'

loop_
_geom_angle_atom_site_label_1
_geom_angle_atom_site_label_2
_geom_angle_atom_site_label_3
_geom_angle
O6 C1 C15 107.3(3)
O6 C1 C4 111.3(4)
C15 C1 C4 110.2(4)
O6 C1 H1 109.3
C15 C1 H1 109.3
C4 C1 H1 109.3
C4 O4 H4 109.5
C2 O1 H1A 109.5
O2 C2 O1 124.0(4)
O2 C2 C11 124.4(4)
O1 C2 C11 111.6(4)
C5 N1 H1B 109.5
C5 N1 H1C 109.5
H1B N1 H1C 109.5
C5 N1 H1D 109.5
H1B N1 H1D 109.5
H1C N1 H1D 109.5
C3 N2 H2A 109.5
C3 N2 H2B 109.5
H2A N2 H2B 109.5
C3 N2 H2C 109.5
H2A N2 H2C 109.5
H2B N2 H2C 109.5
N2 C3 C10 112.0(3)
N2 C3 H3A 109.2
C10 C3 H3A 109.2
N2 C3 H3B 109.2
C10 C3 H3B 109.2
H3A C3 H3B 107.9
C11 O3 H3 109.5
O5 C4 O4 124.6(4)
O5 C4 C1 124.2(4)
O4 C4 C1 111.2(4)
C1 O6 H6 109.5
N1 C5 C8 112.4(3)
N1 C5 H5A 109.1
C8 C5 H5A 109.1
N1 C5 H5B 109.1
C8 C5 H5B 109.1
H5A C5 H5B 107.9
O8 C6 O7 123.8(4)
O8 C6 C13 120.4(4)
O7 C6 C13 115.8(4)
C10 C7 C21 115.5(4)
C10 C7 H7A 108.4
C21 C7 H7A 108.4
C10 C7 H7B 108.4
C21 C7 H7B 108.4
H7A C7 H7B 107.5
C5 C8 C16 108.0(3)
C5 C8 C12 112.2(4)
C16 C8 C12 111.5(4)
C5 C8 H8 108.3
C16 C8 H8 108.3
C12 C8 H8 108.3
O9 C9 O10 124.2(4)
O9 C9 C12 120.3(4)
O10 C9 C12 115.5(4)
C7 C10 C13 111.8(4)
C7 C10 C3 108.9(3)
C13 C10 C3 112.1(4)
C7 C10 H10 108.0
C13 C10 H10 108.0
C3 C10 H10 108.0
O3 C11 C14 107.2(3)
O3 C11 C2 112.1(4)
C14 C11 C2 109.8(3)
O3 C11 H11 109.2
C14 C11 H11 109.2
C2 C11 H11 109.2
C9 C12 C8 115.9(4)
C9 C12 H12A 108.3
C8 C12 H12A 108.3
C9 C12 H12B 108.3
C8 C12 H12B 108.3
H12A C12 H12B 107.4
C6 C13 C10 116.9(4)
C6 C13 H13A 108.1
C10 C13 H13A 108.1
C6 C13 H13B 108.1
C10 C13 H13B 108.1
H13A C13 H13B 107.3
C18 C14 C17 119.1(4)
C18 C14 C11 121.2(4)
C17 C14 C11 119.7(4)
C23 C15 C19 118.3(5)
C23 C15 C1 121.9(4)
C19 C15 C1 119.8(4)
C8 C16 C20 115.7(4)
C8 C16 H16A 108.3
C20 C16 H16A 108.3
C8 C16 H16B 108.3
C20 C16 H16B 108.3
H16A C16 H16B 107.4
C22 C17 C14 120.1(5)
C22 C17 H17 119.9
C14 C17 H17 119.9
C14 C18 C25 119.0(5)
C14 C18 H18 120.5
C25 C18 H18 120.5
C29 C19 C15 120.4(5)
C29 C19 H19 119.8
C15 C19 H19 119.8
C27 C20 C30 110.6(5)
C27 C20 C16 109.6(4)
C30 C20 C16 112.8(4)
C27 C20 H20 107.9
C30 C20 H20 107.9
C16 C20 H20 107.9
C24 C21 C32 110.3(5)
C24 C21 C7 110.0(4)
C32 C21 C7 113.4(5)
C24 C21 H21 107.7
C32 C21 H21 107.7
C7 C21 H21 107.7
C28 C22 C17 121.7(5)
C28 C22 H22 119.1
C17 C22 H22 119.1
C15 C23 C31 121.8(5)
C15 C23 H23 119.1
C31 C23 H23 119.1
C21 C24 H24A 109.5
C21 C24 H24B 109.5
H24A C24 H24B 109.5
C21 C24 H24C 109.5
H24A C24 H24C 109.5
H24B C24 H24C 109.5
C28 C25 C18 122.1(5)
C28 C25 H25 118.9
C18 C25 H25 118.9
C31 C26 C29 120.5(6)
C31 C26 H26 119.7
C29 C26 H26 119.7
C20 C27 H27A 109.5
C20 C27 H27B 109.5
H27A C27 H27B 109.5
C20 C27 H27C 109.5
H27A C27 H27C 109.5
H27B C27 H27C 109.5
C22 C28 C25 117.9(5)
C22 C28 H28 121.1
C25 C28 H28 121.1
C19 C29 C26 119.7(5)
C19 C29 H29 120.1
C26 C29 H29 120.1
C20 C30 H30A 109.5
C20 C30 H30B 109.5
H30A C30 H30B 109.5
C20 C30 H30C 109.5
H30A C30 H30C 109.5
H30B C30 H30C 109.5
C26 C31 C23 119.1(5)
C26 C31 H31 120.4
C23 C31 H31 120.4
C21 C32 H32A 109.5
C21 C32 H32B 109.5
H32A C32 H32B 109.5
C21 C32 H32C 109.5
H32A C32 H32C 109.5
H32B C32 H32C 109.5

loop_
_geom_bond_atom_site_label_1
_geom_bond_atom_site_label_2
_geom_bond_distance
C1 O6 1.424(5)
C1 C15 1.516(7)
C1 C4 1.535(6)
C1 H1 0.9800
O7 C6 1.279(5)
O4 C4 1.315(5)
O4 H4 0.8200
O10 C9 1.292(5)
O1 C2 1.317(5)
O1 H1A 0.8200
O9 C9 1.255(5)
C2 O2 1.210(5)
C2 C11 1.528(6)
O8 C6 1.240(5)
N1 C5 1.486(6)
N1 H1B 0.8900
N1 H1C 0.8900
N1 H1D 0.8900
O5 C4 1.207(5)
N2 C3 1.488(6)
N2 H2A 0.8900
N2 H2B 0.8900
N2 H2C 0.8900
C3 C10 1.540(6)
C3 H3A 0.9700
C3 H3B 0.9700
O3 C11 1.426(5)
O3 H3 0.8200
O6 H6 0.8200
C5 C8 1.526(6)
C5 H5A 0.9700
C5 H5B 0.9700
C6 C13 1.508(6)
C7 C10 1.530(6)
C7 C21 1.532(6)
C7 H7A 0.9700
C7 H7B 0.9700
C8 C16 1.541(6)
C8 C12 1.552(6)
C8 H8 0.9800
C9 C12 1.506(6)
C10 C13 1.536(6)
C10 H10 0.9800
C11 C14 1.525(6)
C11 H11 0.9800
C12 H12A 0.9700
C12 H12B 0.9700
C13 H13A 0.9700
C13 H13B 0.9700
C14 C18 1.381(6)
C14 C17 1.392(6)
C15 C23 1.375(7)
C15 C19 1.410(7)
C16 C20 1.554(7)
C16 H16A 0.9700
C16 H16B 0.9700
C17 C22 1.380(7)
C17 H17 0.9300
C18 C25 1.393(7)
C18 H18 0.9300
C19 C29 1.366(7)
C19 H19 0.9300
C20 C27 1.515(8)
C20 C30 1.516(8)
C20 H20 0.9800
C21 C24 1.515(7)
C21 C32 1.522(8)
C21 H21 0.9800
C22 C28 1.365(7)
C22 H22 0.9300
C23 C31 1.384(8)
C23 H23 0.9300
C24 H24A 0.9600
C24 H24B 0.9600
C24 H24C 0.9600
C25 C28 1.377(8)
C25 H25 0.9300
C26 C31 1.368(9)
C26 C29 1.402(8)
C26 H26 0.9300
C27 H27A 0.9600
C27 H27B 0.9600
C27 H27C 0.9600
C28 H28 0.9300
C29 H29 0.9300
C30 H30A 0.9600
C30 H30B 0.9600
C30 H30C 0.9600
C31 H31 0.9300
C32 H32A 0.9600
C32 H32B 0.9600
C32 H32C 0.9600

loop_
_geom_hbond_atom_site_label_D
_geom_hbond_atom_site_label_H
_geom_hbond_atom_site_label_A
_geom_hbond_site_symmetry_A
_geom_hbond_distance_DH
_geom_hbond_distance_HA
_geom_hbond_distance_DA
_geom_hbond_angle_DHA
O4 H4 O10 . 0.82 1.69 2.501(4) 172.7
O1 H1A O7 1_554 0.82 1.68 2.493(4) 171.1
N1 H1B O8 . 0.89 1.92 2.808(5) 172.2
N1 H1C O7 1_455 0.89 2.23 3.052(5) 153.8
N1 H1D O5 1_556 0.89 1.93 2.812(5) 171.5
N2 H2A O9 1_655 0.89 1.90 2.771(5) 166.5
N2 H2B O10 . 0.89 2.19 3.048(5) 162.5
N2 H2C O2 . 0.89 1.94 2.804(4) 163.2
O3 H3 O10 . 0.82 1.92 2.708(4) 160.3
O6 H6 O7 1_454 0.82 1.88 2.689(4) 166.9

loop_
_geom_torsion_atom_site_label_1
_geom_torsion_atom_site_label_2
_geom_torsion_atom_site_label_3
_geom_torsion_atom_site_label_4
_geom_torsion
O6 C1 C4 O5 -7.7(6)
C15 C1 C4 O5 111.3(5)
O6 C1 C4 O4 173.5(4)
C15 C1 C4 O4 -67.5(5)
N1 C5 C8 C16 180.0(4)
N1 C5 C8 C12 -56.7(5)
C21 C7 C10 C13 67.5(5)
C21 C7 C10 C3 -168.1(4)
N2 C3 C10 C7 179.5(4)
N2 C3 C10 C13 -56.2(5)
O2 C2 C11 O3 -10.0(6)
O1 C2 C11 O3 170.5(4)
O2 C2 C11 C14 109.0(5)
O1 C2 C11 C14 -70.4(4)
O9 C9 C12 C8 -4.7(6)
O10 C9 C12 C8 173.5(4)
C5 C8 C12 C9 89.1(5)
C16 C8 C12 C9 -149.6(4)
O8 C6 C13 C10 -4.2(6)
O7 C6 C13 C10 173.8(4)
C7 C10 C13 C6 -148.1(4)
C3 C10 C13 C6 89.3(5)
O3 C11 C14 C18 -131.2(4)
C2 C11 C14 C18 106.8(5)
O3 C11 C14 C17 47.6(5)
C2 C11 C14 C17 -74.5(5)
O6 C1 C15 C23 -129.1(5)
C4 C1 C15 C23 109.5(5)
O6 C1 C15 C19 48.5(5)
C4 C1 C15 C19 -72.9(5)
C5 C8 C16 C20 -168.5(4)
C12 C8 C16 C20 67.7(5)
C18 C14 C17 C22 1.9(6)
C11 C14 C17 C22 -176.9(4)
C17 C14 C18 C25 -0.5(7)
C11 C14 C18 C25 178.2(4)
C23 C15 C19 C29 1.9(7)
C1 C15 C19 C29 -175.9(4)
C8 C16 C20 C27 179.8(4)
C8 C16 C20 C30 56.2(6)
C10 C7 C21 C24 179.5(5)
C10 C7 C21 C32 55.6(6)
C14 C17 C22 C28 -1.0(7)
C19 C15 C23 C31 -1.6(7)
C1 C15 C23 C31 176.1(5)
C14 C18 C25 C28 -1.8(8)
C17 C22 C28 C25 -1.2(7)
C18 C25 C28 C22 2.6(8)
C15 C19 C29 C26 -1.3(7)
C31 C26 C29 C19 0.5(8)
C29 C26 C31 C23 -0.2(9)
C15 C23 C31 C26 0.8(8)

loop_
_cod_related_entry_id
_cod_related_entry_database
_cod_related_entry_code
1 ChemSpider 30655332
